data_7226702
loop_
_publ_author_name
'Asgharpour, Zeinab'
'Farzaneh, Faezeh'
'Abbasi, Alireza'

_publ_section_title
;
 Synthesis, characterization and immobilization of a new cobalt (II)
 complex on modified magnetic nanoparticles as catalyst for epoxidation of
 alkenes and oxidation of activated alkanes
;
_journal_name_full 'RSC Adv.'
_journal_paper_doi 10.1039/C6RA18154F
_journal_year 2016
_chemical_formula_moiety 'C28 H28 Co N2 O6'
_chemical_formula_sum 'C28 H28 Co N2 O6'
_chemical_formula_weight 547.45
_chemical_name_systematic
; 
 ? 
;
_space_group_IT_number 2
_symmetry_cell_setting triclinic
_symmetry_space_group_name_Hall '-P 1'
_symmetry_space_group_name_H-M 'P -1'
_atom_sites_solution_hydrogens geom
_atom_sites_solution_primary direct
_atom_sites_solution_secondary difmap
_audit_creation_method SHELXL-97
_audit_update_record
;
2015-05-29 deposited with the CCDC.
2016-10-03 downloaded from the CCDC.
;
_cell_angle_alpha 97.11(3)
_cell_angle_beta 96.87(3)
_cell_angle_gamma 106.95(3)
_cell_formula_units_Z 1
_cell_length_a 6.2460(12)
_cell_length_b 9.5510(19)
_cell_length_c 11.301(2)
_cell_measurement_reflns_used 4836
_cell_measurement_temperature 293(2)
_cell_measurement_theta_max 25.00
_cell_measurement_theta_min 1.84
_cell_volume 631.3(2)
_computing_cell_refinement 'Automar software package (1.24-4, 2013)'
_computing_data_collection 'MAR345 dtb Program Manual(1.24-4, 2013)'
_computing_data_reduction 'Automar software package (1.24-4, 2013)'
_computing_molecular_graphics 'DIAMOND (Brandenburg, 1999)'
_computing_publication_material 'PLATON (Spek, 2000)'
_computing_structure_refinement 'SHELXL-97 (Sheldrick, 1997)'
_computing_structure_solution 'SHELXS-97 (Sheldrick, 1997)'
_diffrn_ambient_temperature 293(2)
_diffrn_detector_area_resol_mean 0.71
_diffrn_measured_fraction_theta_full 0.940
_diffrn_measured_fraction_theta_max 0.940
_diffrn_measurement_device_type 'Mar345 dtb'
_diffrn_measurement_method 'image-plate detector - phi oscillation'
_diffrn_radiation_monochromator graphite
_diffrn_radiation_source 'fine-focus sealed tube'
_diffrn_radiation_type MoK\a
_diffrn_radiation_wavelength 0.71073
_diffrn_reflns_av_R_equivalents 0.0541
_diffrn_reflns_av_sigmaI/netI 0.0465
_diffrn_reflns_limit_h_max 7
_diffrn_reflns_limit_h_min -7
_diffrn_reflns_limit_k_max 11
_diffrn_reflns_limit_k_min -11
_diffrn_reflns_limit_l_max 13
_diffrn_reflns_limit_l_min -13
_diffrn_reflns_number 4836
_diffrn_reflns_theta_full 25.00
_diffrn_reflns_theta_max 25.00
_diffrn_reflns_theta_min 1.84
_exptl_absorpt_coefficient_mu 0.726
_exptl_absorpt_correction_type none
_exptl_crystal_colour orange
_exptl_crystal_density_diffrn 1.440
_exptl_crystal_density_method 'not measured'
_exptl_crystal_description needle
_exptl_crystal_F_000 285
_exptl_crystal_size_max 0.25
_exptl_crystal_size_mid 0.07
_exptl_crystal_size_min 0.05
_refine_diff_density_max 0.204
_refine_diff_density_min -0.365
_refine_diff_density_rms 0.067
_refine_ls_extinction_method none
_refine_ls_goodness_of_fit_ref 1.031
_refine_ls_hydrogen_treatment mixed
_refine_ls_matrix_type full
_refine_ls_number_parameters 177
_refine_ls_number_reflns 2098
_refine_ls_number_restraints 0
_refine_ls_restrained_S_all 1.031
_refine_ls_R_factor_all 0.0543
_refine_ls_R_factor_gt 0.0459
_refine_ls_shift/su_max 0.000
_refine_ls_shift/su_mean 0.000
_refine_ls_structure_factor_coef Fsqd
_refine_ls_weighting_details 'calc w=1/[\s^2^(Fo^2^)+(0.0318P)^2^+0.5935P] where P=(Fo^2^+2Fc^2^)/3'
_refine_ls_weighting_scheme calc
_refine_ls_wR_factor_gt 0.0977
_refine_ls_wR_factor_ref 0.1015
_reflns_number_gt 1889
_reflns_number_total 2098
_reflns_threshold_expression >2sigma(I)
_cod_data_source_file c6ra18154f2.cif
_cod_data_source_block 1
_cod_database_code 7226702

loop_
_symmetry_equiv_pos_as_xyz
'x, y, z'
'-x, -y, -z'

loop_
_atom_site_label
_atom_site_type_symbol
_atom_site_fract_x
_atom_site_fract_y
_atom_site_fract_z
_atom_site_U_iso_or_equiv
_atom_site_adp_type
_atom_site_occupancy
_atom_site_symmetry_multiplicity
_atom_site_calc_flag
_atom_site_refinement_flags
Co1 Co 0.5000 0.5000 0.5000 0.0462(2) Uani 1 2 d S
O2 O 0.7474(3) 0.5978(2) 0.41371(18) 0.0523(5) Uani 1 1 d .
O1 O 0.4632(3) 0.7178(2) 0.5596(2) 0.0578(6) Uani 1 1 d .
O3 O 0.2760(3) 0.4757(2) 0.34401(19) 0.0545(5) Uani 1 1 d .
N1 N 0.2585(4) 0.8627(3) 0.6254(2) 0.0510(6) Uani 1 1 d .
C1 C 0.2831(5) 0.7336(3) 0.5817(3) 0.0488(7) Uani 1 1 d .
H1 H 0.145(6) 0.652(4) 0.569(3) 0.073 Uiso 1 1 d .
C5 C 0.5322(5) 0.6160(3) 0.2270(3) 0.0456(6) Uani 1 1 d .
C6 C 0.3198(5) 0.5289(3) 0.2509(3) 0.0529(7) Uani 1 1 d .
H6 H 0.179(6) 0.510(4) 0.182(3) 0.079 Uiso 1 1 d .
C4 C 0.7367(5) 0.6438(3) 0.3109(3) 0.0458(7) Uani 1 1 d .
C7 C 0.5444(5) 0.6717(3) 0.1120(3) 0.0495(7) Uani 1 1 d .
C8 C 0.7568(6) 0.7513(3) 0.0857(3) 0.0535(7) Uani 1 1 d .
C2 C 0.4477(6) 0.9990(4) 0.6533(4) 0.0746(10) Uani 1 1 d .
H2A H 0.5829 0.9786 0.6350 0.112 Uiso 1 1 calc R
H2B H 0.4687 1.0390 0.7376 0.112 Uiso 1 1 calc R
H2C H 0.4167 1.0696 0.6058 0.112 Uiso 1 1 calc R
C9 C 0.9561(5) 0.7774(4) 0.1716(3) 0.0571(8) Uani 1 1 d .
H9 H 1.0957 0.8304 0.1541 0.068 Uiso 1 1 calc R
C11 C 0.7740(7) 0.8031(4) -0.0260(3) 0.0687(9) Uani 1 1 d .
H11 H 0.9156 0.8541 -0.0425 0.082 Uiso 1 1 calc R
C10 C 0.9474(5) 0.7269(3) 0.2784(3) 0.0537(7) Uani 1 1 d .
H10 H 1.0814 0.7465 0.3324 0.064 Uiso 1 1 calc R
C12 C 0.5845(7) 0.7788(5) -0.1097(3) 0.0783(11) Uani 1 1 d .
H12 H 0.5966 0.8129 -0.1830 0.094 Uiso 1 1 calc R
C14 C 0.3523(6) 0.6504(4) 0.0237(3) 0.0622(9) Uani 1 1 d .
H14 H 0.2090 0.6001 0.0385 0.075 Uiso 1 1 calc R
C3 C 0.0393(6) 0.8730(4) 0.6497(4) 0.0783(11) Uani 1 1 d .
H3A H -0.0742 0.7781 0.6232 0.118 Uiso 1 1 calc R
H3B H -0.0001 0.9452 0.6069 0.118 Uiso 1 1 calc R
H3C H 0.0477 0.9026 0.7349 0.118 Uiso 1 1 calc R
C13 C 0.3740(7) 0.7030(4) -0.0844(3) 0.0749(10) Uani 1 1 d .
H13 H 0.2450 0.6872 -0.1411 0.090 Uiso 1 1 calc R

loop_
_atom_site_aniso_label
_atom_site_aniso_U_11
_atom_site_aniso_U_22
_atom_site_aniso_U_33
_atom_site_aniso_U_23
_atom_site_aniso_U_13
_atom_site_aniso_U_12
Co1 0.0430(3) 0.0437(3) 0.0536(4) 0.0088(2) 0.0104(2) 0.0147(3)
O2 0.0439(11) 0.0569(12) 0.0573(12) 0.0125(10) 0.0090(9) 0.0159(10)
O1 0.0483(12) 0.0476(12) 0.0794(15) 0.0032(10) 0.0141(10) 0.0193(10)
O3 0.0448(11) 0.0544(12) 0.0629(13) 0.0142(10) 0.0107(10) 0.0108(10)
N1 0.0451(14) 0.0395(13) 0.0648(16) 0.0005(11) 0.0063(11) 0.0120(12)
C1 0.0459(17) 0.0424(16) 0.0536(17) 0.0036(13) 0.0023(13) 0.0113(14)
C5 0.0449(15) 0.0417(15) 0.0505(16) 0.0035(12) 0.0080(12) 0.0158(13)
C6 0.0454(16) 0.0485(17) 0.0628(19) 0.0063(14) 0.0061(14) 0.0140(14)
C4 0.0473(16) 0.0381(14) 0.0545(17) 0.0042(12) 0.0134(13) 0.0167(13)
C7 0.0554(17) 0.0410(15) 0.0527(17) 0.0019(12) 0.0121(14) 0.0172(14)
C8 0.0621(19) 0.0458(16) 0.0513(17) 0.0025(13) 0.0142(14) 0.0150(15)
C2 0.062(2) 0.0435(18) 0.108(3) -0.0036(18) 0.013(2) 0.0075(17)
C9 0.0526(18) 0.0508(18) 0.065(2) 0.0054(15) 0.0186(15) 0.0099(15)
C11 0.080(2) 0.062(2) 0.064(2) 0.0129(17) 0.0209(19) 0.0158(19)
C10 0.0419(16) 0.0515(18) 0.0636(19) 0.0059(14) 0.0103(14) 0.0090(14)
C12 0.099(3) 0.080(3) 0.058(2) 0.0196(18) 0.016(2) 0.027(2)
C14 0.063(2) 0.067(2) 0.0566(19) 0.0091(16) 0.0057(15) 0.0222(18)
C3 0.057(2) 0.060(2) 0.119(3) -0.001(2) 0.024(2) 0.0205(19)
C13 0.084(3) 0.082(3) 0.060(2) 0.0113(19) 0.0026(19) 0.033(2)

loop_
_atom_type_symbol
_atom_type_description
_atom_type_scat_dispersion_real
_atom_type_scat_dispersion_imag
_atom_type_scat_source
C C 0.0033 0.0016 'International Tables Vol C Tables 4.2.6.8 and 6.1.1.4'
H H 0.0000 0.0000 'International Tables Vol C Tables 4.2.6.8 and 6.1.1.4'
Co Co 0.3494 0.9721 'International Tables Vol C Tables 4.2.6.8 and 6.1.1.4'
N N 0.0061 0.0033 'International Tables Vol C Tables 4.2.6.8 and 6.1.1.4'
O O 0.0106 0.0060 'International Tables Vol C Tables 4.2.6.8 and 6.1.1.4'

loop_
_geom_angle_atom_site_label_1
_geom_angle_atom_site_label_2
_geom_angle_atom_site_label_3
_geom_angle
_geom_angle_site_symmetry_1
_geom_angle_site_symmetry_3
O2 Co1 O2 180.0 2_666 .
O2 Co1 O3 87.71(8) 2_666 2_666
O2 Co1 O3 92.29(8) . 2_666
O2 Co1 O3 92.29(8) 2_666 .
O2 Co1 O3 87.71(8) . .
O3 Co1 O3 180.0 2_666 .
O2 Co1 O1 88.97(9) 2_666 2_666
O2 Co1 O1 91.03(9) . 2_666
O3 Co1 O1 89.71(9) 2_666 2_666
O3 Co1 O1 90.29(9) . 2_666
O2 Co1 O1 91.03(9) 2_666 .
O2 Co1 O1 88.97(9) . .
O3 Co1 O1 90.29(9) 2_666 .
O3 Co1 O1 89.71(9) . .
O1 Co1 O1 180.000(1) 2_666 .
C4 O2 Co1 130.02(19) . .
C1 O1 Co1 122.70(19) . .
C6 O3 Co1 126.8(2) . .
C1 N1 C2 122.0(3) . .
C1 N1 C3 121.2(3) . .
C2 N1 C3 116.8(3) . .
O1 C1 N1 124.2(3) . .
O1 C1 H1 122(2) . .
N1 C1 H1 113(2) . .
C6 C5 C4 121.0(3) . .
C6 C5 C7 119.6(3) . .
C4 C5 C7 119.3(3) . .
O3 C6 C5 128.6(3) . .
O3 C6 H6 115.8(19) . .
C5 C6 H6 115.6(19) . .
O2 C4 C5 124.8(3) . .
O2 C4 C10 117.1(3) . .
C5 C4 C10 118.1(3) . .
C8 C7 C14 116.9(3) . .
C8 C7 C5 119.6(3) . .
C14 C7 C5 123.5(3) . .
C7 C8 C11 120.7(3) . .
C7 C8 C9 119.5(3) . .
C11 C8 C9 119.8(3) . .
N1 C2 H2A 109.5 . .
N1 C2 H2B 109.5 . .
H2A C2 H2B 109.5 . .
N1 C2 H2C 109.5 . .
H2A C2 H2C 109.5 . .
H2B C2 H2C 109.5 . .
C10 C9 C8 121.6(3) . .
C10 C9 H9 119.2 . .
C8 C9 H9 119.2 . .
C12 C11 C8 120.6(4) . .
C12 C11 H11 119.7 . .
C8 C11 H11 119.7 . .
C9 C10 C4 121.9(3) . .
C9 C10 H10 119.0 . .
C4 C10 H10 119.0 . .
C11 C12 C13 119.4(4) . .
C11 C12 H12 120.3 . .
C13 C12 H12 120.3 . .
C13 C14 C7 121.1(3) . .
C13 C14 H14 119.5 . .
C7 C14 H14 119.5 . .
N1 C3 H3A 109.5 . .
N1 C3 H3B 109.5 . .
H3A C3 H3B 109.5 . .
N1 C3 H3C 109.5 . .
H3A C3 H3C 109.5 . .
H3B C3 H3C 109.5 . .
C14 C13 C12 121.2(4) . .
C14 C13 H13 119.4 . .
C12 C13 H13 119.4 . .

loop_
_geom_bond_atom_site_label_1
_geom_bond_atom_site_label_2
_geom_bond_distance
_geom_bond_site_symmetry_2
Co1 O2 1.989(2) 2_666
Co1 O2 1.989(2) .
Co1 O3 2.059(2) 2_666
Co1 O3 2.059(2) .
Co1 O1 2.191(2) 2_666
Co1 O1 2.191(2) .
O2 C4 1.293(3) .
O1 C1 1.228(3) .
O3 C6 1.250(4) .
N1 C1 1.329(4) .
N1 C2 1.450(4) .
N1 C3 1.457(4) .
C1 H1 0.96(4) .
C5 C6 1.422(4) .
C5 C4 1.431(4) .
C5 C7 1.466(4) .
C6 H6 1.06(4) .
C4 C10 1.441(4) .
C7 C8 1.410(4) .
C7 C14 1.413(4) .
C8 C11 1.416(4) .
C8 C9 1.423(5) .
C2 H2A 0.9600 .
C2 H2B 0.9600 .
C2 H2C 0.9600 .
C9 C10 1.356(4) .
C9 H9 0.9300 .
C11 C12 1.367(5) .
C11 H11 0.9300 .
C10 H10 0.9300 .
C12 C13 1.386(5) .
C12 H12 0.9300 .
C14 C13 1.384(5) .
C14 H14 0.9300 .
C3 H3A 0.9600 .
C3 H3B 0.9600 .
C3 H3C 0.9600 .
C13 H13 0.9300 .

loop_
_geom_torsion_atom_site_label_1
_geom_torsion_atom_site_label_2
_geom_torsion_atom_site_label_3
_geom_torsion_atom_site_label_4
_geom_torsion
_geom_torsion_site_symmetry_1
O2 Co1 O2 C4 -23(100) 2_666
O3 Co1 O2 C4 -169.1(2) 2_666
O3 Co1 O2 C4 10.9(2) .
O1 Co1 O2 C4 101.2(2) 2_666
O1 Co1 O2 C4 -78.8(2) .
O2 Co1 O1 C1 -28.0(2) 2_666
O2 Co1 O1 C1 152.0(2) .
O3 Co1 O1 C1 -115.7(2) 2_666
O3 Co1 O1 C1 64.3(2) .
O1 Co1 O1 C1 110(100) 2_666
O2 Co1 O3 C6 172.6(2) 2_666
O2 Co1 O3 C6 -7.4(2) .
O3 Co1 O3 C6 58(100) 2_666
O1 Co1 O3 C6 -98.5(2) 2_666
O1 Co1 O3 C6 81.5(2) .
Co1 O1 C1 N1 175.5(2) .
C2 N1 C1 O1 -1.1(5) .
C3 N1 C1 O1 -179.9(3) .
Co1 O3 C6 C5 1.4(5) .
C4 C5 C6 O3 5.3(5) .
C7 C5 C6 O3 -177.9(3) .
Co1 O2 C4 C5 -8.3(4) .
Co1 O2 C4 C10 172.73(19) .
C6 C5 C4 O2 -1.9(5) .
C7 C5 C4 O2 -178.6(2) .
C6 C5 C4 C10 177.1(3) .
C7 C5 C4 C10 0.3(4) .
C6 C5 C7 C8 -176.6(3) .
C4 C5 C7 C8 0.2(4) .
C6 C5 C7 C14 3.4(5) .
C4 C5 C7 C14 -179.8(3) .
C14 C7 C8 C11 -1.6(5) .
C5 C7 C8 C11 178.4(3) .
C14 C7 C8 C9 179.5(3) .
C5 C7 C8 C9 -0.6(4) .
C7 C8 C9 C10 0.4(5) .
C11 C8 C9 C10 -178.6(3) .
C7 C8 C11 C12 0.9(5) .
C9 C8 C11 C12 179.9(3) .
C8 C9 C10 C4 0.2(5) .
O2 C4 C10 C9 178.5(3) .
C5 C4 C10 C9 -0.5(4) .
C8 C11 C12 C13 0.1(6) .
C8 C7 C14 C13 1.2(5) .
C5 C7 C14 C13 -178.7(3) .
C7 C14 C13 C12 -0.2(6) .
C11 C12 C13 C14 -0.5(6) .
